data_2231082
loop_
_publ_author_name
'Alsubari, Abdulsalam'
'Ramli, Youssef'
'Essassi, El Mokhtar'
'Zouihri, Hafid'

_publ_section_title
;
 5-(Pyridin-4-ylmethyl)-1<i>H</i>-pyrazolo[3,4-<i>d</i>]pyrimidin-4(5<i>H</i>)-one
;
_journal_coeditor_code FJ2436
_journal_issue 8
_journal_name_full 'Acta Crystallographica Section E'
_journal_page_first o1926
_journal_paper_doi 10.1107/S1600536811025025
_journal_volume 67
_journal_year 2011
_chemical_formula_iupac 'C11 H9 N5 O'
_chemical_formula_moiety 'C11 H9 N5 O'
_chemical_formula_sum 'C11 H9 N5 O'
_chemical_formula_weight 227.23
_chemical_name_systematic
;5-(Pyridin-4-ylmethyl)-1<i>H</i>-pyrazolo[3,4-<i>d</i>]pyrimidin-
4(5<i>H</i>)-one
;
_space_group_IT_number 4
_symmetry_cell_setting monoclinic
_symmetry_space_group_name_Hall 'P 2yb'
_symmetry_space_group_name_H-M 'P 1 21 1'
_atom_sites_solution_hydrogens geom
_atom_sites_solution_primary direct
_atom_sites_solution_secondary difmap
_audit_creation_method SHELXL-97
_cell_angle_alpha 90.00
_cell_angle_beta 102.498(2)
_cell_angle_gamma 90.00
_cell_formula_units_Z 2
_cell_length_a 4.6371(3)
_cell_length_b 19.2731(10)
_cell_length_c 5.8593(3)
_cell_measurement_pressure 101
_cell_measurement_reflns_used 342
_cell_measurement_temperature 296(2)
_cell_measurement_theta_max 25.6
_cell_measurement_theta_min 2.4
_cell_volume 511.24(5)
_computing_cell_refinement 'SAINT (Bruker, 2005)'
_computing_data_collection 'APEX2 (Bruker, 2005)'
_computing_data_reduction 'SAINT (Bruker, 2005)'
_computing_molecular_graphics 'PLATON (Spek, 2009)'
_computing_publication_material 'publCIF (Westrip, 2010)'
_computing_structure_refinement 'SHELXL97 (Sheldrick, 2008)'
_computing_structure_solution 'SHELXS97 (Sheldrick, 2008)'
_diffrn_ambient_temperature 296(2)
_diffrn_measured_fraction_theta_full 0.996
_diffrn_measured_fraction_theta_max 0.996
_diffrn_measurement_device_type 'Bruker APEXII CCD detector'
_diffrn_measurement_method '\w and \f'
_diffrn_radiation_monochromator graphite
_diffrn_radiation_source 'fine-focus sealed tube'
_diffrn_radiation_type MoK\a
_diffrn_radiation_wavelength 0.71073
_diffrn_reflns_av_R_equivalents 0.0300
_diffrn_reflns_av_sigmaI/netI 0.0408
_diffrn_reflns_limit_h_max 6
_diffrn_reflns_limit_h_min -6
_diffrn_reflns_limit_k_max 26
_diffrn_reflns_limit_k_min -26
_diffrn_reflns_limit_l_max 7
_diffrn_reflns_limit_l_min -7
_diffrn_reflns_number 6285
_diffrn_reflns_theta_full 28.88
_diffrn_reflns_theta_max 28.88
_diffrn_reflns_theta_min 2.11
_exptl_absorpt_coefficient_mu 0.103
_exptl_absorpt_correction_type none
_exptl_crystal_colour colourless
_exptl_crystal_density_diffrn 1.476
_exptl_crystal_density_method 'not measured'
_exptl_crystal_description prism
_exptl_crystal_F_000 236
_exptl_crystal_size_max 0.25
_exptl_crystal_size_mid 0.22
_exptl_crystal_size_min 0.17
_refine_diff_density_max 0.158
_refine_diff_density_min -0.223
_refine_ls_extinction_method none
_refine_ls_goodness_of_fit_ref 1.050
_refine_ls_hydrogen_treatment mixed
_refine_ls_matrix_type full
_refine_ls_number_parameters 158
_refine_ls_number_reflns 2603
_refine_ls_number_restraints 2
_refine_ls_restrained_S_all 1.050
_refine_ls_R_factor_all 0.0471
_refine_ls_R_factor_gt 0.0355
_refine_ls_shift/su_max 0.001
_refine_ls_shift/su_mean 0.000
_refine_ls_structure_factor_coef Fsqd
_refine_ls_weighting_details 'calc w=1/[\s^2^(Fo^2^)+(0.0427P)^2^+0.0014P] where P=(Fo^2^+2Fc^2^)/3'
_refine_ls_weighting_scheme calc
_refine_ls_wR_factor_gt 0.0792
_refine_ls_wR_factor_ref 0.0845
_reflns_number_gt 2201
_reflns_number_total 2603
_reflns_threshold_expression I>2sigma(I)
_cod_data_source_file fj2436.cif
_cod_data_source_block I
_cod_original_sg_symbol_H-M 'P 21'
_cod_database_code 2231082
_cod_database_fobs_code 2231082

loop_
_symmetry_equiv_pos_as_xyz
'x, y, z'
'-x, y+1/2, -z'

loop_
_atom_site_type_symbol
_atom_site_label
_atom_site_fract_x
_atom_site_fract_y
_atom_site_fract_z
_atom_site_U_iso_or_equiv
_atom_site_adp_type
_atom_site_calc_flag
_atom_site_refinement_flags
_atom_site_occupancy
_atom_site_symmetry_multiplicity
N N2 0.7680(3) 1.03978(7) 0.5859(2) 0.0280(3) Uani d . 1 1
N N1 0.3899(3) 0.95388(6) 0.5329(2) 0.0242(3) Uani d . 1 1
N N3 0.7129(3) 1.11511(7) 0.2529(2) 0.0275(3) Uani d D 1 1
N N5 0.8324(3) 0.71619(7) 0.6387(3) 0.0326(3) Uani d . 1 1
N N4 0.5292(3) 1.12382(7) 0.0394(2) 0.0312(3) Uani d . 1 1
O O1 0.0403(3) 0.93783(6) 0.1944(2) 0.0343(3) Uani d . 1 1
C C8 0.3807(3) 1.03227(8) 0.2246(3) 0.0233(3) Uani d . 1 1
C C11 0.6365(3) 0.98760(8) 0.6577(3) 0.0257(3) Uani d . 1 1
H H11 0.7155 0.9713 0.8075 0.031 Uiso calc R 1 1
C C10 0.6293(3) 1.06125(8) 0.3675(3) 0.0235(3) Uani d . 1 1
C C7 0.2488(4) 0.97246(8) 0.3022(3) 0.0242(3) Uani d . 1 1
C C1 0.4678(3) 0.83113(8) 0.6455(3) 0.0250(3) Uani d . 1 1
C C6 0.2764(4) 0.89454(8) 0.6453(3) 0.0289(4) Uani d . 1 1
H H6A 0.0764 0.8842 0.5626 0.035 Uiso calc R 1 1
H H6B 0.2708 0.9066 0.8050 0.035 Uiso calc R 1 1
C C2 0.6726(4) 0.81124(9) 0.8437(3) 0.0298(4) Uani d . 1 1
H H2 0.6926 0.8360 0.9825 0.036 Uiso calc R 1 1
C C5 0.4487(4) 0.79196(8) 0.4448(3) 0.0322(4) Uani d . 1 1
H H5 0.3130 0.8036 0.3087 0.039 Uiso calc R 1 1
C C4 0.6333(4) 0.73540(8) 0.4486(3) 0.0351(4) Uani d . 1 1
H H4 0.6181 0.7095 0.3125 0.042 Uiso calc R 1 1
C C9 0.3281(4) 1.07419(8) 0.0210(3) 0.0286(3) Uani d . 1 1
H H9 0.1735 1.0677 -0.1078 0.034 Uiso calc R 1 1
C C3 0.8469(4) 0.75365(9) 0.8304(3) 0.0332(4) Uani d . 1 1
H H3 0.9827 0.7404 0.9646 0.040 Uiso calc R 1 1
H H3N 0.869(4) 1.1429(12) 0.304(4) 0.060(7) Uiso d D 1 1

loop_
_atom_site_aniso_label
_atom_site_aniso_U_11
_atom_site_aniso_U_22
_atom_site_aniso_U_33
_atom_site_aniso_U_12
_atom_site_aniso_U_13
_atom_site_aniso_U_23
N2 0.0245(7) 0.0290(7) 0.0283(7) 0.0012(6) 0.0011(6) -0.0026(6)
N1 0.0251(6) 0.0209(6) 0.0264(7) 0.0009(5) 0.0052(5) 0.0002(5)
N3 0.0274(7) 0.0252(7) 0.0290(8) -0.0025(6) 0.0042(6) -0.0006(6)
N5 0.0329(8) 0.0251(7) 0.0411(9) 0.0029(6) 0.0108(7) 0.0017(6)
N4 0.0343(8) 0.0293(7) 0.0288(8) 0.0020(6) 0.0045(6) 0.0010(6)
O1 0.0323(6) 0.0308(6) 0.0355(7) -0.0077(5) -0.0025(5) -0.0025(5)
C8 0.0213(7) 0.0222(7) 0.0252(8) 0.0027(6) 0.0020(6) -0.0028(6)
C11 0.0259(8) 0.0267(8) 0.0222(8) 0.0053(6) 0.0003(6) -0.0015(6)
C10 0.0227(7) 0.0215(7) 0.0263(8) 0.0017(6) 0.0050(6) -0.0034(6)
C7 0.0225(7) 0.0223(7) 0.0268(8) 0.0032(6) 0.0032(6) -0.0039(6)
C1 0.0264(8) 0.0221(7) 0.0280(8) -0.0036(6) 0.0096(7) 0.0014(6)
C6 0.0298(9) 0.0261(8) 0.0334(10) 0.0017(7) 0.0130(8) 0.0010(6)
C2 0.0357(9) 0.0269(8) 0.0256(8) -0.0006(7) 0.0041(7) 0.0001(6)
C5 0.0360(10) 0.0319(9) 0.0264(9) 0.0023(7) 0.0019(7) -0.0006(7)
C4 0.0448(11) 0.0282(9) 0.0337(10) 0.0017(8) 0.0114(9) -0.0033(7)
C9 0.0296(8) 0.0289(8) 0.0252(8) 0.0009(7) 0.0015(7) -0.0023(6)
C3 0.0317(9) 0.0289(8) 0.0360(11) -0.0002(7) 0.0006(8) 0.0058(7)

loop_
_atom_type_symbol
_atom_type_description
_atom_type_scat_dispersion_real
_atom_type_scat_dispersion_imag
_atom_type_scat_source
C C 0.0033 0.0016 'International Tables Vol C Tables 4.2.6.8 and 6.1.1.4'
H H 0.0000 0.0000 'International Tables Vol C Tables 4.2.6.8 and 6.1.1.4'
N N 0.0061 0.0033 'International Tables Vol C Tables 4.2.6.8 and 6.1.1.4'
O O 0.0106 0.0060 'International Tables Vol C Tables 4.2.6.8 and 6.1.1.4'

loop_
_geom_angle_atom_site_label_1
_geom_angle_atom_site_label_2
_geom_angle_atom_site_label_3
_geom_angle
C11 N2 C10 112.37(14)
C11 N1 C7 123.10(13)
C11 N1 C6 117.67(14)
C7 N1 C6 119.20(13)
C10 N3 N4 111.39(14)
C10 N3 H3N 126.6(15)
N4 N3 H3N 122.0(15)
C3 N5 C4 117.08(15)
C9 N4 N3 105.96(13)
C10 C8 C9 104.34(14)
C10 C8 C7 119.42(14)
C9 C8 C7 136.22(15)
N2 C11 N1 126.12(15)
N2 C11 H11 116.9
N1 C11 H11 116.9
N3 C10 N2 125.17(14)
N3 C10 C8 107.61(13)
N2 C10 C8 127.23(14)
O1 C7 N1 120.18(14)
O1 C7 C8 128.22(16)
N1 C7 C8 111.59(14)
C5 C1 C2 117.87(15)
C5 C1 C6 120.77(15)
C2 C1 C6 121.35(15)
N1 C6 C1 111.23(11)
N1 C6 H6A 109.4
C1 C6 H6A 109.4
N1 C6 H6B 109.4
C1 C6 H6B 109.4
H6A C6 H6B 108.0
C3 C2 C1 118.49(16)
C3 C2 H2 120.8
C1 C2 H2 120.8
C4 C5 C1 119.39(16)
C4 C5 H5 120.3
C1 C5 H5 120.3
N5 C4 C5 123.05(16)
N5 C4 H4 118.5
C5 C4 H4 118.5
N4 C9 C8 110.70(15)
N4 C9 H9 124.7
C8 C9 H9 124.7
N5 C3 C2 124.12(17)
N5 C3 H3 117.9
C2 C3 H3 117.9

loop_
_geom_bond_atom_site_label_1
_geom_bond_atom_site_label_2
_geom_bond_distance
N2 C11 1.293(2)
N2 C10 1.366(2)
N1 C11 1.379(2)
N1 C7 1.415(2)
N1 C6 1.4725(19)
N3 C10 1.339(2)
N3 N4 1.363(2)
N3 H3N 0.897(16)
N5 C3 1.325(2)
N5 C4 1.336(2)
N4 C9 1.324(2)
O1 C7 1.231(2)
C8 C10 1.387(2)
C8 C9 1.418(2)
C8 C7 1.425(2)
C11 H11 0.9300
C1 C5 1.384(2)
C1 C2 1.386(2)
C1 C6 1.510(2)
C6 H6A 0.9700
C6 H6B 0.9700
C2 C3 1.385(3)
C2 H2 0.9300
C5 C4 1.383(2)
C5 H5 0.9300
C4 H4 0.9300
C9 H9 0.9300
C3 H3 0.9300

loop_
_geom_hbond_atom_site_label_D
_geom_hbond_atom_site_label_H
_geom_hbond_atom_site_label_A
_geom_hbond_site_symmetry_A
_geom_hbond_distance_DH
_geom_hbond_distance_HA
_geom_hbond_distance_DA
_geom_hbond_angle_DHA
_geom_hbond_publ_flag
N3 H3N N5 2_756 0.90(2) 1.96(2) 2.840(2) 168(2) yes
C4 H4 N4 2_645 0.93 2.61 3.526(2) 167 yes
C9 H9 N2 1_454 0.93 2.36 3.289(2) 174 yes
C11 H11 O1 1_656 0.93 2.52 3.430(2) 167 yes

loop_
_cod_related_entry_id
_cod_related_entry_database
_cod_related_entry_code
1 ChemSpider 7989078
